data_4126784
loop_
_publ_author_name
'Jin, Geng Bang'
'Lin, Jian'
'Estes, Shanna L.'
'Skanthakumar, Suntharalingam'
'Soderholm, Lynda'

_publ_section_title
;
 Influence of Counter-Cation Hydration Enthalpies on the Formation of
 Molecular Complexes: A Thorium-Nitrate Example.
;
_journal_name_full 'Journal of the American Chemical Society'
_journal_paper_doi 10.1021/jacs.7b09363
_journal_year 2017
_chemical_formula_moiety 'Th (N O3)6 (N (C H3)4)2'
_chemical_formula_sum 'C8 H24 N8 O18 Th'
_chemical_formula_weight 752.39
_chemical_name_common 'tetramethylammonium thorium hexanitrate'
_space_group_crystal_system trigonal
_space_group_IT_number 165
_space_group_name_Hall '-P 3 2"c'
_space_group_name_H-M_alt 'P -3 c 1'
_symmetry_space_group_name_Hall '-P 3 2"c'
_symmetry_space_group_name_H-M 'P -3 c 1'
_atom_sites_solution_hydrogens geom
_audit_creation_method SHELXL-2014/7
_cell_angle_alpha 90
_cell_angle_beta 90
_cell_angle_gamma 120
_cell_formula_units_Z 2
_cell_length_a 9.8396(8)
_cell_length_b 9.8396(8)
_cell_length_c 14.3443(12)
_cell_measurement_reflns_used 9971
_cell_measurement_temperature 100(2)
_cell_measurement_theta_max 32.33
_cell_measurement_theta_min 2.39
_cell_volume 1202.72(17)
_computing_cell_refinement 'Bruker SAINT'
_computing_data_collection 'Bruker APEX2'
_computing_data_reduction 'Bruker SAINT'
_computing_molecular_graphics 'CrystalMaker for Windows ver. 2.0.6 (2008)'
_computing_publication_material 'Bruker SHELXTL'
_computing_structure_refinement 'SHELXL-2014/7 (Sheldrick, 2014)'
_computing_structure_solution 'SHELXS-97 (Sheldrick 2008)'
_diffrn_ambient_temperature 100(2)
_diffrn_measured_fraction_theta_full 1.000
_diffrn_measured_fraction_theta_max 0.974
_diffrn_measurement_device_type 'Bruker APEX-II CCD'
_diffrn_measurement_method '\f and \w scans'
_diffrn_radiation_type MoK\a
_diffrn_radiation_wavelength 0.71073
_diffrn_reflns_av_R_equivalents 0.0290
_diffrn_reflns_av_unetI/netI 0.0134
_diffrn_reflns_Laue_measured_fraction_full 1.000
_diffrn_reflns_Laue_measured_fraction_max 0.974
_diffrn_reflns_limit_h_max 15
_diffrn_reflns_limit_h_min -15
_diffrn_reflns_limit_k_max 14
_diffrn_reflns_limit_k_min -14
_diffrn_reflns_limit_l_max 21
_diffrn_reflns_limit_l_min -21
_diffrn_reflns_number 19620
_diffrn_reflns_point_group_measured_fraction_full 1.000
_diffrn_reflns_point_group_measured_fraction_max 0.974
_diffrn_reflns_theta_full 25.242
_diffrn_reflns_theta_max 33.176
_diffrn_reflns_theta_min 2.390
_diffrn_source 'Mo Kalpha Microfocus X-ray Source'
_exptl_absorpt_coefficient_mu 6.294
_exptl_absorpt_correction_T_max 0.828
_exptl_absorpt_correction_T_min 0.692
_exptl_absorpt_correction_type multi-scan
_exptl_absorpt_process_details SADABS
_exptl_crystal_colour colorless
_exptl_crystal_density_diffrn 2.078
_exptl_crystal_density_meas ?
_exptl_crystal_density_method 'not measured'
_exptl_crystal_description plate
_exptl_crystal_F_000 724
_exptl_crystal_size_max 0.220
_exptl_crystal_size_mid 0.050
_exptl_crystal_size_min 0.030
_refine_diff_density_max 1.101
_refine_diff_density_min -0.679
_refine_diff_density_rms 0.084
_refine_ls_extinction_method none
_refine_ls_goodness_of_fit_ref 1.107
_refine_ls_hydrogen_treatment constr
_refine_ls_matrix_type full
_refine_ls_number_parameters 75
_refine_ls_number_reflns 1509
_refine_ls_number_restraints 0
_refine_ls_restrained_S_all 1.107
_refine_ls_R_factor_all 0.0263
_refine_ls_R_factor_gt 0.0157
_refine_ls_shift/su_max 0.000
_refine_ls_shift/su_mean 0.000
_refine_ls_structure_factor_coef Fsqd
_refine_ls_weighting_details 'w=1/[\s^2^(Fo^2^)+(0.0078P)^2^+1.3092P] where P=(Fo^2^+2Fc^2^)/3'
_refine_ls_weighting_scheme calc
_refine_ls_wR_factor_gt 0.0323
_refine_ls_wR_factor_ref 0.0360
_reflns_Friedel_coverage 0.000
_reflns_number_gt 1125
_reflns_number_total 1509
_reflns_threshold_expression 'I > 2\s(I)'
_cod_data_source_file ja7b09363_si_004.cif
_cod_data_source_block NMe4
_cod_depositor_comments
;
The following automatic conversions were performed:

'_exptl_crystal_density_meas' value 'not measured' was changed to '?'
- the value is perceived as not measured.

Automatic conversion script
Id: cif_fix_values 4973 2017-02-22 13:04:09Z antanas 
;
_cod_original_cell_volume 1202.7(2)
_cod_database_code 4126784
_shelx_shelxl_version_number 2014/7
_shelx_space_group_comment
;
The symmetry employed for this shelxl refinement is uniquely defined
by the following loop, which should always be used as a source of
symmetry information in preference to the above space-group names.
They are only intended as comments.
;

loop_
_space_group_symop_operation_xyz
'x, y, z'
'-y, x-y, z'
'-x+y, -x, z'
'y, x, -z+1/2'
'x-y, -y, -z+1/2'
'-x, -x+y, -z+1/2'
'-x, -y, -z'
'y, -x+y, -z'
'x-y, x, -z'
'-y, -x, z-1/2'
'-x+y, y, z-1/2'
'x, x-y, z-1/2'

loop_
_atom_site_label
_atom_site_type_symbol
_atom_site_fract_x
_atom_site_fract_y
_atom_site_fract_z
_atom_site_U_iso_or_equiv
_atom_site_adp_type
_atom_site_occupancy
_atom_site_site_symmetry_order
_atom_site_calc_flag
_atom_site_refinement_flags_posn
_atom_site_refinement_flags_adp
_atom_site_refinement_flags_occupancy
Th1 Th 0.0000 0.0000 0.0000 0.02395(4) Uani 1 6 d S T P
N1 N 0.6667 0.3333 0.11034(17) 0.0241(4) Uani 1 3 d S T P
N2 N 0.1807(2) -0.1051(2) 0.12002(12) 0.0315(3) Uani 1 1 d . . .
O1 O 0.2544(2) -0.1503(2) 0.16576(12) 0.0457(4) Uani 1 1 d . . .
O2 O 0.0401(2) -0.1449(2) 0.13615(15) 0.0341(5) Uani 0.716(3) 1 d . . P
O3 O 0.2459(2) -0.0084(2) 0.05072(14) 0.0320(5) Uani 0.716(3) 1 d . . P
O22 O 0.1750(6) 0.0140(6) 0.1364(3) 0.0288(11) Uani 0.284(3) 1 d . . P
O33 O 0.0913(6) -0.1916(5) 0.0491(3) 0.0272(10) Uani 0.284(3) 1 d . . P
C1 C 0.6667 0.3333 0.0074(3) 0.086(2) Uani 1 3 d S T P
H1A H 0.7573 0.3271 -0.0154 0.129 Uiso 0.3333 1 calc R U P
H1B H 0.6729 0.4302 -0.0154 0.129 Uiso 0.3333 1 calc R U P
H1C H 0.5698 0.2427 -0.0154 0.129 Uiso 0.3333 1 calc R U P
C2 C 0.5439(3) 0.3674(3) 0.1441(2) 0.0500(6) Uani 1 1 d . . .
H2A H 0.5661 0.4700 0.1206 0.075 Uiso 1 1 calc R U .
H2B H 0.5437 0.3684 0.2124 0.075 Uiso 1 1 calc R U .
H2C H 0.4410 0.2862 0.1214 0.075 Uiso 1 1 calc R U .

loop_
_atom_site_aniso_label
_atom_site_aniso_U_11
_atom_site_aniso_U_22
_atom_site_aniso_U_33
_atom_site_aniso_U_23
_atom_site_aniso_U_13
_atom_site_aniso_U_12
Th1 0.01896(5) 0.01896(5) 0.03393(8) 0.000 0.000 0.00948(2)
N1 0.0228(6) 0.0228(6) 0.0266(10) 0.000 0.000 0.0114(3)
N2 0.0309(8) 0.0291(8) 0.0366(8) -0.0012(6) -0.0044(6) 0.0166(7)
O1 0.0460(9) 0.0527(10) 0.0468(9) 0.0048(8) -0.0108(7) 0.0310(8)
O2 0.0288(10) 0.0290(10) 0.0431(12) 0.0033(8) 0.0003(9) 0.0134(8)
O3 0.0247(9) 0.0269(10) 0.0447(11) 0.0021(8) -0.0019(8) 0.0130(8)
O22 0.030(2) 0.033(3) 0.026(2) -0.0031(19) -0.0103(18) 0.019(2)
O33 0.025(2) 0.024(2) 0.034(2) 0.0004(18) -0.0063(18) 0.0137(18)
C1 0.116(3) 0.116(3) 0.0244(18) 0.000 0.000 0.0582(17)
C2 0.0298(10) 0.0345(11) 0.0886(19) -0.0031(12) 0.0085(12) 0.0182(9)

loop_
_atom_type_symbol
_atom_type_description
_atom_type_scat_dispersion_real
_atom_type_scat_dispersion_imag
_atom_type_scat_source
C C 0.0033 0.0016 'International Tables Vol C Tables 4.2.6.8 and 6.1.1.4'
H H 0.0000 0.0000 'International Tables Vol C Tables 4.2.6.8 and 6.1.1.4'
N N 0.0061 0.0033 'International Tables Vol C Tables 4.2.6.8 and 6.1.1.4'
O O 0.0106 0.0060 'International Tables Vol C Tables 4.2.6.8 and 6.1.1.4'
Th Th -7.2400 8.8979 'International Tables Vol C Tables 4.2.6.8 and 6.1.1.4'

loop_
_geom_angle_atom_site_label_1
_geom_angle_atom_site_label_2
_geom_angle_atom_site_label_3
_geom_angle
_geom_angle_site_symmetry_1
_geom_angle_site_symmetry_3
O33 Th1 O33 67.26(9) . 8
O33 Th1 O33 112.74(9) . 2
O33 Th1 O33 180.0(2) 8 2
O33 Th1 O33 67.26(9) . 9
O33 Th1 O33 112.74(9) 8 9
O33 Th1 O33 67.26(9) 2 9
O33 Th1 O33 112.74(9) . 3
O33 Th1 O33 67.26(9) 8 3
O33 Th1 O33 112.74(9) 2 3
O33 Th1 O33 180.0(3) 9 3
O33 Th1 O33 180.0 . 7
O33 Th1 O33 112.74(9) 8 7
O33 Th1 O33 67.26(9) 2 7
O33 Th1 O33 112.74(9) 9 7
O33 Th1 O33 67.26(9) 3 7
O33 Th1 O2 80.73(12) . 9
O33 Th1 O2 92.18(11) 8 9
O33 Th1 O2 87.82(11) 2 9
O33 Th1 O2 34.11(12) 9 9
O33 Th1 O2 145.89(12) 3 9
O33 Th1 O2 99.27(12) 7 9
O33 Th1 O2 99.27(12) . 3
O33 Th1 O2 87.82(11) 8 3
O33 Th1 O2 92.18(11) 2 3
O33 Th1 O2 145.89(12) 9 3
O33 Th1 O2 34.11(12) 3 3
O33 Th1 O2 80.73(12) 7 3
O2 Th1 O2 180.00(17) 9 3
O33 Th1 O2 87.82(11) . 8
O33 Th1 O2 34.11(12) 8 8
O33 Th1 O2 145.89(12) 2 8
O33 Th1 O2 99.27(12) 9 8
O33 Th1 O2 80.73(12) 3 8
O33 Th1 O2 92.17(11) 7 8
O2 Th1 O2 68.20(8) 9 8
O2 Th1 O2 111.80(8) 3 8
O33 Th1 O2 92.18(11) . 2
O33 Th1 O2 145.89(12) 8 2
O33 Th1 O2 34.11(12) 2 2
O33 Th1 O2 80.73(12) 9 2
O33 Th1 O2 99.27(12) 3 2
O33 Th1 O2 87.83(11) 7 2
O2 Th1 O2 111.80(8) 9 2
O2 Th1 O2 68.20(8) 3 2
O2 Th1 O2 180.00(12) 8 2
O33 Th1 O2 145.89(12) . 7
O33 Th1 O2 99.27(12) 8 7
O33 Th1 O2 80.73(12) 2 7
O33 Th1 O2 92.18(11) 9 7
O33 Th1 O2 87.82(11) 3 7
O33 Th1 O2 34.11(12) 7 7
O2 Th1 O2 68.20(8) 9 7
O2 Th1 O2 111.80(8) 3 7
O2 Th1 O2 68.20(8) 8 7
O2 Th1 O2 111.80(8) 2 7
O33 Th1 O2 34.11(12) . .
O33 Th1 O2 80.73(12) 8 .
O33 Th1 O2 99.27(12) 2 .
O33 Th1 O2 87.82(11) 9 .
O33 Th1 O2 92.18(11) 3 .
O33 Th1 O2 145.89(12) 7 .
O2 Th1 O2 111.80(8) 9 .
O2 Th1 O2 68.20(8) 3 .
O2 Th1 O2 111.80(8) 8 .
O2 Th1 O2 68.20(8) 2 .
O2 Th1 O2 180.0 7 .
C1 N1 C2 108.99(15) . 2_655
C1 N1 C2 108.99(15) . 3_665
C2 N1 C2 109.95(15) 2_655 3_665
C1 N1 C2 108.99(15) . .
C2 N1 C2 109.95(15) 2_655 .
C2 N1 C2 109.95(15) 3_665 .
O1 N2 O22 124.7(3) . .
O1 N2 O2 123.52(19) . .
O22 N2 O2 72.1(3) . .
O1 N2 O3 120.87(18) . .
O22 N2 O3 71.8(3) . .
O2 N2 O3 115.61(18) . .
O1 N2 O33 120.1(2) . .
O22 N2 O33 115.1(3) . .
O2 N2 O33 70.7(2) . .
O3 N2 O33 79.1(2) . .
O1 N2 Th1 177.63(14) . .
O22 N2 Th1 57.4(2) . .
O2 N2 Th1 57.61(12) . .
O3 N2 Th1 58.09(10) . .
O33 N2 Th1 57.9(2) . .
N2 O2 O22 52.9(2) . .
N2 O2 O33 57.1(2) . .
O22 O2 O33 93.7(3) . .
N2 O2 Th1 97.93(14) . .
O22 O2 Th1 73.5(2) . .
O33 O2 Th1 72.82(18) . .
N2 O3 O22 51.6(2) . .
N2 O3 O33 165.3(2) . 9
O22 O3 O33 127.1(3) . 9
N2 O3 O33 51.36(19) . .
O22 O3 O33 86.0(3) . .
O33 O3 O33 115.6(2) 9 .
N2 O3 Th1 96.41(12) . .
O22 O3 Th1 73.06(18) . .
O33 O3 Th1 70.72(16) 9 .
O33 O3 Th1 70.60(16) . .
N2 O22 O2 55.0(2) . .
N2 O22 O3 56.5(2) . .
O2 O22 O3 94.7(3) . .
N2 O22 Th1 98.8(3) . .
O2 O22 Th1 73.4(2) . .
O3 O22 Th1 73.35(18) . .
N2 O33 O2 52.2(2) . .
N2 O33 O3 165.2(4) . 8
O2 O33 O3 127.0(3) . 8
N2 O33 O3 49.55(19) . .
O2 O33 O3 85.6(3) . .
O3 O33 O3 117.3(3) 8 .
N2 O33 Th1 95.9(2) . .
O2 O33 Th1 73.07(19) . .
O3 O33 Th1 71.28(16) 8 .
O3 O33 Th1 71.15(16) . .

loop_
_geom_bond_atom_site_label_1
_geom_bond_atom_site_label_2
_geom_bond_distance
_geom_bond_site_symmetry_2
Th1 O33 2.559(4) .
Th1 O33 2.559(4) 8
Th1 O33 2.559(4) 2
Th1 O33 2.559(4) 9
Th1 O33 2.559(4) 3
Th1 O33 2.559(4) 7
Th1 O2 2.562(2) 9
Th1 O2 2.562(2) 3
Th1 O2 2.562(2) 8
Th1 O2 2.562(2) 2
Th1 O2 2.562(2) 7
Th1 O2 2.562(2) .
N1 C1 1.477(5) .
N1 C2 1.487(2) 2_655
N1 C2 1.487(2) 3_665
N1 C2 1.487(2) .
N2 O1 1.216(2) .
N2 O22 1.224(5) .
N2 O2 1.257(3) .
N2 O3 1.302(3) .
N2 O33 1.336(5) .
O2 O22 1.460(5) .
O2 O33 1.502(5) .
O3 O22 1.483(5) .
O3 O33 1.669(5) 9
O3 O33 1.680(5) .
O33 O3 1.669(5) 8
